data_4070068
loop_
_publ_author_name
'Chan, Ka-Wang'
'Huang, Enrique Kwan'
'Williams, Ian D.'
'Leung, Wa-Hung'

_publ_section_title
;
 Synthesis, Structures, and Reactivity of Ruthenium(II) Nitrosyl Tri- and
 Dialkyl Complexes
;
_journal_issue 19
_journal_name_full Organometallics
_journal_page_first 5794
_journal_paper_doi 10.1021/om900598j
_journal_volume 28
_journal_year 2009
_chemical_formula_sum 'C34 H58 F3 N4 O5.5 Ru S Si2'
_chemical_formula_weight 857.15
_chemical_name_systematic
; 
 ? 
;
_space_group_IT_number 2
_symmetry_cell_setting triclinic
_symmetry_space_group_name_Hall '-P 1'
_symmetry_space_group_name_H-M 'P -1'
_atom_sites_solution_hydrogens geom
_atom_sites_solution_primary direct
_atom_sites_solution_secondary difmap
_audit_creation_method SHELXL-97
_cell_angle_alpha 70.523(3)
_cell_angle_beta 82.685(3)
_cell_angle_gamma 64.957(4)
_cell_formula_units_Z 2
_cell_length_a 11.7015(4)
_cell_length_b 12.9896(5)
_cell_length_c 16.6455(6)
_cell_measurement_reflns_used 7533
_cell_measurement_temperature 173(2)
_cell_measurement_theta_max 71.42
_cell_measurement_theta_min 5.07
_cell_volume 2160.77(16)
_computing_structure_refinement 'SHELXL-97 (Sheldrick, 1997)'
_computing_structure_solution 'SHELXS-97 (Sheldrick, 1990)'
_diffrn_ambient_temperature 173(2)
_diffrn_measured_fraction_theta_full 0.915
_diffrn_measured_fraction_theta_max 0.915
_diffrn_radiation_monochromator graphite
_diffrn_radiation_source 'fine-focus sealed tube'
_diffrn_radiation_type CuK\a
_diffrn_radiation_wavelength 1.54178
_diffrn_reflns_av_R_equivalents 0.0330
_diffrn_reflns_av_sigmaI/netI 0.0442
_diffrn_reflns_limit_h_max 14
_diffrn_reflns_limit_h_min -14
_diffrn_reflns_limit_k_max 15
_diffrn_reflns_limit_k_min -13
_diffrn_reflns_limit_l_max 19
_diffrn_reflns_limit_l_min -20
_diffrn_reflns_number 11793
_diffrn_reflns_theta_full 71.65
_diffrn_reflns_theta_max 71.65
_diffrn_reflns_theta_min 5.07
_exptl_absorpt_coefficient_mu 4.384
_exptl_absorpt_correction_T_max 1.00
_exptl_absorpt_correction_T_min 0.52
_exptl_absorpt_correction_type multi-scan
_exptl_absorpt_process_details SADABS
_exptl_crystal_colour purple
_exptl_crystal_density_diffrn 1.317
_exptl_crystal_density_method 'not measured'
_exptl_crystal_description plate
_exptl_crystal_F_000 898
_exptl_crystal_size_max 0.30
_exptl_crystal_size_mid 0.25
_exptl_crystal_size_min 0.05
_refine_diff_density_max 0.600
_refine_diff_density_min -0.477
_refine_diff_density_rms 0.065
_refine_ls_extinction_method none
_refine_ls_goodness_of_fit_ref 0.988
_refine_ls_hydrogen_treatment constr
_refine_ls_matrix_type full
_refine_ls_number_parameters 532
_refine_ls_number_reflns 7732
_refine_ls_number_restraints 32
_refine_ls_restrained_S_all 1.025
_refine_ls_R_factor_all 0.0453
_refine_ls_R_factor_gt 0.0375
_refine_ls_shift/su_max 0.001
_refine_ls_shift/su_mean 0.000
_refine_ls_structure_factor_coef Fsqd
_refine_ls_weighting_details 'calc w=1/[\s^2^(Fo^2^)+(0.0600P)^2^+0.0000P] where P=(Fo^2^+2Fc^2^)/3'
_refine_ls_weighting_scheme calc
_refine_ls_wR_factor_gt 0.0907
_refine_ls_wR_factor_ref 0.0935
_reflns_number_gt 6598
_reflns_number_total 7732
_reflns_threshold_expression >2sigma(I)
_cod_data_source_file om900598j_si_001.cif
_cod_data_source_block ckw31
_cod_depositor_comments
;
The following automatic conversions were performed:

'_symmetry_cell_setting' value 'Triclinic' changed to 'triclinic'
according to /home/saulius/struct/CIF-dictionaries/cif_core.dic
dictionary named 'cif_core.dic' version 2.4.2 from 2011-04-26.

Automatic conversion script
Id: cif_fix_values 1715 2011-07-08 13:25:40Z adriana 

The following automatic conversions were performed:

'_exptl_absorpt_correction_type' value 'multi-scan'' was replaced
with the value 'multi-scan' as specified in the replacement file
'src/cod-tools/trunk/data/replacement-values/replacement_values.lst'.

Automatic conversion script
Id: cif_fix_values 5376 2017-05-30 11:51:03Z andrius 
;
_cod_original_cell_volume 2160.77(14)
_cod_original_sg_symbol_H-M P-1
_cod_original_formula_sum 'C34 H58 F3 N4 O5.50 Ru S Si2'
_cod_database_code 4070068

loop_
_symmetry_equiv_pos_as_xyz
'x, y, z'
'-x, -y, -z'

loop_
_atom_site_label
_atom_site_type_symbol
_atom_site_fract_x
_atom_site_fract_y
_atom_site_fract_z
_atom_site_U_iso_or_equiv
_atom_site_adp_type
_atom_site_occupancy
_atom_site_symmetry_multiplicity
_atom_site_calc_flag
_atom_site_refinement_flags
_atom_site_disorder_assembly
_atom_site_disorder_group
Ru1 Ru 0.44042(2) 0.666207(18) 0.759512(13) 0.03148(8) Uani 1 1 d . . .
Si1 Si 0.16446(8) 0.80174(7) 0.86574(5) 0.03713(17) Uani 1 1 d . . .
Si2 Si 0.65522(8) 0.78542(8) 0.74868(6) 0.0452(2) Uani 1 1 d . . .
S1 S 0.7138(2) 0.6718(2) 0.45351(16) 0.0438(5) Uani 0.50 1 d PD A 1
S1A S 0.6809(3) 0.6552(2) 0.47991(17) 0.0474(6) Uani 0.50 1 d PD A 2
O1 O 0.5478(3) 0.5840(3) 0.92748(15) 0.0625(7) Uani 1 1 d . . .
N1 N 0.5104(2) 0.6204(2) 0.85637(16) 0.0423(6) Uani 1 1 d . . .
N2 N 0.3246(2) 0.71565(19) 0.65241(14) 0.0304(5) Uani 1 1 d . . .
N3 N 0.3464(2) 0.5468(2) 0.79622(15) 0.0349(5) Uani 1 1 d . . .
C1 C 0.2924(3) 0.8145(2) 0.79038(19) 0.0361(6) Uani 1 1 d . . .
H1A H 0.3342 0.8527 0.8119 0.043 Uiso 1 1 calc R . .
H1B H 0.2505 0.8726 0.7357 0.043 Uiso 1 1 calc R . .
C2 C 0.2249(4) 0.6822(3) 0.9687(2) 0.0590(10) Uani 1 1 d . . .
H2A H 0.2451 0.6043 0.9619 0.088 Uiso 1 1 calc R . .
H2B H 0.1604 0.6960 1.0123 0.088 Uiso 1 1 calc R . .
H2C H 0.3011 0.6832 0.9863 0.088 Uiso 1 1 calc R . .
C3 C 0.0447(3) 0.7755(4) 0.8211(3) 0.0568(9) Uani 1 1 d . . .
H3A H 0.0825 0.6951 0.8152 0.085 Uiso 1 1 calc R . .
H3B H 0.0157 0.8350 0.7650 0.085 Uiso 1 1 calc R . .
H3C H -0.0272 0.7826 0.8594 0.085 Uiso 1 1 calc R . .
C4 C 0.0824(4) 0.9466(3) 0.8902(3) 0.0561(9) Uani 1 1 d . . .
H4A H 0.0445 1.0115 0.8378 0.084 Uiso 1 1 calc R . .
H4B H 0.1435 0.9626 0.9138 0.084 Uiso 1 1 calc R . .
H4C H 0.0162 0.9415 0.9318 0.084 Uiso 1 1 calc R . .
C5 C 0.5259(3) 0.7862(3) 0.69414(18) 0.0371(6) Uani 1 1 d . . .
H5A H 0.5591 0.7696 0.6400 0.045 Uiso 1 1 calc R . .
H5B H 0.4586 0.8683 0.6791 0.045 Uiso 1 1 calc R . .
C6 C 0.5922(5) 0.8424(4) 0.8429(3) 0.0689(11) Uani 1 1 d . . .
H6A H 0.5520 0.7929 0.8822 0.103 Uiso 1 1 calc R . .
H6B H 0.5300 0.9254 0.8230 0.103 Uiso 1 1 calc R . .
H6C H 0.6618 0.8386 0.8725 0.103 Uiso 1 1 calc R . .
C7 C 0.7865(4) 0.6343(4) 0.7872(3) 0.0640(10) Uani 1 1 d . . .
H7A H 0.7545 0.5799 0.8294 0.096 Uiso 1 1 calc R . .
H7B H 0.8531 0.6401 0.8134 0.096 Uiso 1 1 calc R . .
H7C H 0.8210 0.6036 0.7390 0.096 Uiso 1 1 calc R . .
C8 C 0.7252(4) 0.8845(4) 0.6722(3) 0.0712(12) Uani 1 1 d . . .
H8A H 0.7413 0.8665 0.6181 0.107 Uiso 1 1 calc R . .
H8B H 0.8047 0.8707 0.6960 0.107 Uiso 1 1 calc R . .
H8C H 0.6663 0.9682 0.6624 0.107 Uiso 1 1 calc R . .
C11 C 0.3703(3) 0.4571(3) 0.87030(18) 0.0434(7) Uani 1 1 d . . .
H11A H 0.4258 0.4499 0.9108 0.052 Uiso 1 1 calc R . .
C12 C 0.3177(3) 0.3758(3) 0.88949(19) 0.0468(8) Uani 1 1 d . . .
H12A H 0.3366 0.3142 0.9428 0.056 Uiso 1 1 calc R . .
C13 C 0.2373(3) 0.3822(2) 0.8321(2) 0.0434(7) Uani 1 1 d . . .
C14 C 0.2138(3) 0.4745(2) 0.75427(19) 0.0372(6) Uani 1 1 d . . .
H14A H 0.1597 0.4823 0.7126 0.045 Uiso 1 1 calc R . .
C15 C 0.2700(3) 0.5545(2) 0.73835(17) 0.0332(6) Uani 1 1 d . . .
C16 C 0.2549(3) 0.6520(2) 0.65734(16) 0.0296(5) Uani 1 1 d . . .
C17 C 0.1771(3) 0.6782(2) 0.59122(17) 0.0331(6) Uani 1 1 d . . .
H17A H 0.1285 0.6332 0.5973 0.040 Uiso 1 1 calc R . .
C18 C 0.1686(3) 0.7705(2) 0.51497(18) 0.0350(6) Uani 1 1 d . B .
C19 C 0.2400(3) 0.8336(3) 0.51195(18) 0.0366(6) Uani 1 1 d . . .
H19A H 0.2372 0.8975 0.4621 0.044 Uiso 1 1 calc R . .
C20 C 0.3150(3) 0.8050(2) 0.58029(18) 0.0358(6) Uani 1 1 d . . .
H20A H 0.3621 0.8507 0.5761 0.043 Uiso 1 1 calc R . .
C21 C 0.1813(4) 0.2890(3) 0.8538(3) 0.0570(10) Uani 1 1 d . . .
C22 C 0.2908(5) 0.1664(4) 0.8618(4) 0.0913(18) Uani 1 1 d . . .
H22A H 0.3517 0.1491 0.9050 0.137 Uiso 1 1 calc R . .
H22B H 0.3325 0.1676 0.8068 0.137 Uiso 1 1 calc R . .
H22C H 0.2578 0.1044 0.8789 0.137 Uiso 1 1 calc R . .
C23 C 0.1149(6) 0.2854(5) 0.9392(4) 0.1003(19) Uani 1 1 d . . .
H23A H 0.0460 0.3637 0.9347 0.151 Uiso 1 1 calc R . .
H23B H 0.1753 0.2657 0.9833 0.151 Uiso 1 1 calc R . .
H23C H 0.0806 0.2244 0.9543 0.151 Uiso 1 1 calc R . .
C24 C 0.0898(5) 0.3140(4) 0.7850(4) 0.0862(16) Uani 1 1 d . . .
H24A H 0.0189 0.3917 0.7789 0.129 Uiso 1 1 calc R . .
H24B H 0.0580 0.2512 0.8014 0.129 Uiso 1 1 calc R . .
H24C H 0.1336 0.3151 0.7307 0.129 Uiso 1 1 calc R . .
C25 C 0.0831(3) 0.7988(3) 0.4423(2) 0.0453(7) Uani 1 1 d . . .
C26 C 0.1205(5) 0.6849(4) 0.4178(3) 0.0710(11) Uani 1 1 d . B .
H26A H 0.2096 0.6560 0.4024 0.106 Uiso 1 1 calc R . .
H26B H 0.0686 0.7026 0.3691 0.106 Uiso 1 1 calc R . .
H26C H 0.1070 0.6232 0.4663 0.106 Uiso 1 1 calc R . .
C27 C -0.0520(4) 0.8398(4) 0.4729(3) 0.0681(11) Uani 1 1 d . B .
H27A H -0.0728 0.9093 0.4918 0.102 Uiso 1 1 calc R . .
H27B H -0.0612 0.7748 0.5204 0.102 Uiso 1 1 calc R . .
H27C H -0.1092 0.8616 0.4261 0.102 Uiso 1 1 calc R . .
C28 C 0.1193(8) 0.8773(8) 0.3575(5) 0.0549(18) Uiso 0.50 1 d P B 1
C28A C 0.0762(8) 0.9150(7) 0.3686(5) 0.0482(16) Uiso 0.50 1 d P B 2
N31 N 0.5864(3) 0.5358(2) 0.69743(18) 0.0537(7) Uani 1 1 d . . .
H31A H 0.5561 0.5520 0.6442 0.064 Uiso 1 1 calc R . .
H31B H 0.6578 0.5507 0.6897 0.064 Uiso 1 1 calc R . .
C31 C 0.6222(3) 0.4115(3) 0.74105(19) 0.0390(6) Uani 1 1 d . C .
C32 C 0.5624(3) 0.3501(4) 0.7225(3) 0.0665(12) Uani 1 1 d . . .
H33A H 0.5008 0.3889 0.6780 0.080 Uiso 1 1 calc R . .
C33 C 0.5936(4) 0.2310(4) 0.7698(4) 0.0873(18) Uani 1 1 d . C .
H34A H 0.5517 0.1893 0.7574 0.105 Uiso 1 1 calc R . .
C34 C 0.6831(4) 0.1720(3) 0.8337(4) 0.0752(14) Uani 1 1 d D . .
C35 C 0.7429(4) 0.2341(3) 0.8496(3) 0.0565(9) Uani 1 1 d . C .
H36A H 0.8065 0.1947 0.8929 0.068 Uiso 1 1 calc R . .
C36 C 0.7129(3) 0.3521(3) 0.8043(2) 0.0442(7) Uani 1 1 d . . .
H37A H 0.7554 0.3931 0.8169 0.053 Uiso 1 1 calc R C .
C37 C 0.7253(8) 0.0399(7) 0.9044(6) 0.0597(18) Uiso 0.50 1 d PD C 1
C37A C 0.7046(11) 0.0459(9) 0.8604(8) 0.081(3) Uiso 0.50 1 d PD C 2
C1S C 0.6141(4) 0.8210(4) 0.4180(2) 0.0616(10) Uani 1 1 d D . .
O2 O 0.6519(6) 0.6249(6) 0.4162(4) 0.0665(15) Uani 0.50 1 d PD A 1
O3 O 0.8355(5) 0.6615(5) 0.4188(4) 0.0618(13) Uani 0.50 1 d PD A 1
O4 O 0.7104(11) 0.6416(11) 0.5468(5) 0.055(2) Uani 0.50 1 d PD A 1
F1 F 0.5409(7) 0.8815(4) 0.4654(3) 0.0679(16) Uani 0.50 1 d PD A 1
F2 F 0.6972(6) 0.8524(5) 0.3788(4) 0.0787(15) Uani 0.50 1 d PD A 1
F3 F 0.5350(6) 0.8309(5) 0.3571(3) 0.0830(15) Uani 0.50 1 d PD A 1
O2A O 0.5718(5) 0.6286(4) 0.5108(3) 0.0525(11) Uani 0.50 1 d PD A 2
O3A O 0.7566(8) 0.5985(5) 0.4202(4) 0.084(2) Uani 0.50 1 d PD A 2
O4A O 0.7470(11) 0.6543(13) 0.5469(7) 0.070(3) Uani 0.50 1 d PD A 2
F1A F 0.4992(5) 0.8545(6) 0.4429(5) 0.093(2) Uani 0.50 1 d PD A 2
F2A F 0.6551(5) 0.8903(4) 0.4507(4) 0.0809(15) Uani 0.50 1 d PD A 2
F3A F 0.6161(7) 0.8779(5) 0.3359(4) 0.0912(18) Uani 0.50 1 d PD A 2
O1W O 0.9789(4) 0.5418(3) 0.6154(2) 0.0913(10) Uani 1 1 d . . .
H1W H 1.0307 0.4803 0.6025 0.110 Uiso 1 1 d R . .
H2W H 0.9073 0.5637 0.5936 0.110 Uiso 1 1 d R . .
O2W O 0.4819(5) 0.5438(5) 0.5360(3) 0.0552(12) Uani 0.50 1 d P . 1

loop_
_atom_site_aniso_label
_atom_site_aniso_U_11
_atom_site_aniso_U_22
_atom_site_aniso_U_33
_atom_site_aniso_U_23
_atom_site_aniso_U_13
_atom_site_aniso_U_12
Ru1 0.03418(11) 0.03289(12) 0.02372(11) -0.00388(8) -0.00145(7) -0.01348(8)
Si1 0.0391(4) 0.0385(4) 0.0344(4) -0.0144(3) 0.0024(3) -0.0145(3)
Si2 0.0413(4) 0.0473(5) 0.0489(5) -0.0077(4) -0.0083(4) -0.0229(4)
S1 0.0455(12) 0.0489(11) 0.0418(13) -0.0135(9) 0.0055(9) -0.0256(9)
S1A 0.0542(14) 0.0371(10) 0.0469(15) -0.0144(9) 0.0104(10) -0.0163(8)
O1 0.0613(15) 0.0906(19) 0.0283(12) 0.0020(12) -0.0145(11) -0.0356(14)
N1 0.0387(13) 0.0485(14) 0.0318(14) -0.0014(11) -0.0032(10) -0.0178(11)
N2 0.0362(11) 0.0282(11) 0.0282(11) -0.0055(9) -0.0006(9) -0.0166(9)
N3 0.0448(13) 0.0281(11) 0.0268(11) -0.0050(9) 0.0045(10) -0.0139(10)
C1 0.0388(14) 0.0342(14) 0.0352(15) -0.0107(11) 0.0001(11) -0.0147(11)
C2 0.064(2) 0.060(2) 0.0358(17) -0.0132(16) 0.0113(16) -0.0137(17)
C3 0.0427(17) 0.069(2) 0.072(2) -0.036(2) 0.0105(17) -0.0268(17)
C4 0.064(2) 0.0506(19) 0.057(2) -0.0280(17) 0.0091(18) -0.0198(17)
C5 0.0348(14) 0.0436(15) 0.0322(14) -0.0052(12) -0.0005(11) -0.0202(12)
C6 0.088(3) 0.070(3) 0.063(3) -0.024(2) -0.017(2) -0.039(2)
C7 0.0443(19) 0.064(2) 0.083(3) -0.014(2) -0.0153(19) -0.0236(17)
C8 0.053(2) 0.071(3) 0.086(3) 0.002(2) -0.010(2) -0.038(2)
C11 0.0593(19) 0.0360(15) 0.0246(14) -0.0017(11) 0.0013(13) -0.0159(14)
C12 0.064(2) 0.0346(15) 0.0287(15) 0.0005(12) 0.0085(14) -0.0182(14)
C13 0.0529(18) 0.0274(14) 0.0417(17) -0.0059(12) 0.0160(14) -0.0168(13)
C14 0.0432(15) 0.0324(14) 0.0351(15) -0.0074(12) 0.0079(12) -0.0189(12)
C15 0.0415(14) 0.0267(12) 0.0278(13) -0.0068(10) 0.0061(11) -0.0133(11)
C16 0.0390(14) 0.0279(12) 0.0249(12) -0.0087(10) 0.0046(10) -0.0172(11)
C17 0.0432(15) 0.0306(13) 0.0300(14) -0.0089(11) 0.0024(11) -0.0201(12)
C18 0.0437(15) 0.0333(14) 0.0289(13) -0.0080(11) -0.0004(11) -0.0174(12)
C19 0.0488(16) 0.0349(14) 0.0262(13) -0.0002(11) -0.0037(12) -0.0231(12)
C20 0.0459(16) 0.0321(14) 0.0304(14) -0.0003(11) -0.0041(12) -0.0226(12)
C21 0.057(2) 0.0367(16) 0.068(2) -0.0010(15) 0.0189(18) -0.0268(15)
C22 0.077(3) 0.039(2) 0.147(5) -0.016(2) 0.028(3) -0.029(2)
C23 0.109(4) 0.094(4) 0.093(4) -0.013(3) 0.053(3) -0.064(3)
C24 0.082(3) 0.058(2) 0.122(4) -0.004(3) 0.007(3) -0.051(2)
C25 0.0585(19) 0.0495(18) 0.0340(16) -0.0053(13) -0.0107(14) -0.0301(15)
C26 0.090(3) 0.087(3) 0.057(2) -0.037(2) -0.002(2) -0.044(3)
C27 0.054(2) 0.064(2) 0.078(3) -0.013(2) -0.021(2) -0.0172(18)
N31 0.0515(16) 0.0488(15) 0.0344(14) -0.0068(12) 0.0058(12) -0.0022(12)
C31 0.0391(15) 0.0443(16) 0.0335(15) -0.0188(12) 0.0026(12) -0.0123(12)
C32 0.0367(16) 0.090(3) 0.091(3) -0.069(3) -0.0089(18) -0.0085(18)
C33 0.045(2) 0.076(3) 0.185(6) -0.097(4) 0.015(3) -0.027(2)
C34 0.061(2) 0.043(2) 0.136(4) -0.046(2) 0.026(3) -0.0275(18)
C35 0.066(2) 0.0332(16) 0.063(2) -0.0108(15) -0.0135(18) -0.0127(15)
C36 0.0521(18) 0.0357(15) 0.0524(19) -0.0148(14) -0.0114(14) -0.0207(13)
C1S 0.054(2) 0.068(2) 0.045(2) -0.0090(18) 0.0059(17) -0.0168(18)
O2 0.073(4) 0.081(4) 0.067(4) -0.028(3) 0.001(3) -0.047(3)
O3 0.047(3) 0.059(3) 0.081(4) -0.025(3) 0.010(3) -0.022(2)
O4 0.078(7) 0.054(4) 0.033(4) -0.013(3) 0.008(4) -0.028(5)
F1 0.101(5) 0.039(2) 0.053(3) -0.017(2) 0.010(3) -0.018(3)
F2 0.077(4) 0.060(3) 0.091(4) -0.006(3) 0.015(3) -0.037(3)
F3 0.107(4) 0.084(3) 0.050(3) -0.002(2) -0.031(3) -0.037(3)
O2A 0.066(3) 0.053(3) 0.047(3) -0.016(2) 0.007(2) -0.033(2)
O3A 0.117(6) 0.052(3) 0.070(4) -0.032(3) 0.036(4) -0.022(4)
O4A 0.052(5) 0.066(6) 0.074(6) -0.004(4) -0.005(4) -0.021(4)
F1A 0.044(3) 0.084(5) 0.117(6) -0.019(4) 0.012(3) -0.008(3)
F2A 0.080(4) 0.048(2) 0.108(4) -0.027(3) -0.010(3) -0.015(2)
F3A 0.101(5) 0.076(4) 0.062(3) 0.006(3) 0.004(3) -0.024(3)
O1W 0.085(2) 0.087(2) 0.106(3) -0.031(2) -0.018(2) -0.0327(19)
O2W 0.075(3) 0.072(3) 0.042(3) -0.024(2) 0.009(2) -0.048(3)

loop_
_atom_type_symbol
_atom_type_description
_atom_type_scat_dispersion_real
_atom_type_scat_dispersion_imag
_atom_type_scat_source
C C 0.0181 0.0091 'International Tables Vol C Tables 4.2.6.8 and 6.1.1.4'
H H 0.0000 0.0000 'International Tables Vol C Tables 4.2.6.8 and 6.1.1.4'
N N 0.0311 0.0180 'International Tables Vol C Tables 4.2.6.8 and 6.1.1.4'
O O 0.0492 0.0322 'International Tables Vol C Tables 4.2.6.8 and 6.1.1.4'
F F 0.0727 0.0534 'International Tables Vol C Tables 4.2.6.8 and 6.1.1.4'
Si Si 0.2541 0.3302 'International Tables Vol C Tables 4.2.6.8 and 6.1.1.4'
S S 0.3331 0.5567 'International Tables Vol C Tables 4.2.6.8 and 6.1.1.4'
Ru Ru 0.0552 3.2960 'International Tables Vol C Tables 4.2.6.8 and 6.1.1.4'

loop_
_geom_angle_atom_site_label_1
_geom_angle_atom_site_label_2
_geom_angle_atom_site_label_3
_geom_angle
N1 Ru1 C5 96.79(12)
N1 Ru1 N2 168.99(10)
C5 Ru1 N2 92.98(10)
N1 Ru1 C1 90.01(12)
C5 Ru1 C1 86.75(11)
N2 Ru1 C1 85.45(10)
N1 Ru1 N3 95.79(11)
C5 Ru1 N3 166.69(10)
N2 Ru1 N3 74.92(9)
C1 Ru1 N3 97.60(10)
N1 Ru1 N31 101.04(12)
C5 Ru1 N31 86.30(12)
N2 Ru1 N31 84.62(10)
C1 Ru1 N31 167.56(10)
N3 Ru1 N31 87.03(10)
C1 Si1 C2 112.62(16)
C1 Si1 C3 113.07(15)
C2 Si1 C3 108.5(2)
C1 Si1 C4 107.50(15)
C2 Si1 C4 106.99(17)
C3 Si1 C4 107.87(18)
C5 Si2 C8 109.13(17)
C5 Si2 C7 113.27(16)
C8 Si2 C7 106.7(2)
C5 Si2 C6 110.24(18)
C8 Si2 C6 109.1(2)
C7 Si2 C6 108.3(2)
O2 S1 O3 114.1(4)
O2 S1 O4 116.7(5)
O3 S1 O4 113.6(5)
O2 S1 C1S 99.4(3)
O3 S1 C1S 106.8(3)
O4 S1 C1S 104.1(5)
O3A S1A O4A 116.3(7)
O3A S1A O2A 116.2(4)
O4A S1A O2A 112.1(5)
O3A S1A C1S 104.6(3)
O4A S1A C1S 100.1(6)
O2A S1A C1S 105.2(3)
O1 N1 Ru1 172.1(2)
C20 N2 C16 117.4(2)
C20 N2 Ru1 124.74(18)
C16 N2 Ru1 117.87(17)
C11 N3 C15 118.3(3)
C11 N3 Ru1 123.2(2)
C15 N3 Ru1 118.07(17)
Si1 C1 Ru1 124.03(14)
Si2 C5 Ru1 118.52(15)
N3 C11 C12 122.4(3)
C11 C12 C13 120.7(3)
C12 C13 C14 117.0(3)
C12 C13 C21 120.0(3)
C14 C13 C21 122.9(3)
C15 C14 C13 119.7(3)
N3 C15 C14 121.8(3)
N3 C15 C16 114.3(2)
C14 C15 C16 123.9(3)
N2 C16 C17 121.7(2)
N2 C16 C15 114.8(2)
C17 C16 C15 123.5(2)
C16 C17 C18 120.9(2)
C19 C18 C17 116.0(3)
C19 C18 C25 123.2(3)
C17 C18 C25 120.7(3)
C20 C19 C18 120.8(3)
N2 C20 C19 123.1(2)
C23 C21 C24 110.1(4)
C23 C21 C13 108.9(4)
C24 C21 C13 112.7(3)
C23 C21 C22 109.1(4)
C24 C21 C22 108.0(4)
C13 C21 C22 107.9(3)
C18 C25 C27 108.2(3)
C18 C25 C26 108.5(3)
C27 C25 C26 110.3(3)
C18 C25 C28 110.2(4)
C27 C25 C28 120.2(4)
C26 C25 C28 98.8(4)
C18 C25 C28A 111.6(3)
C27 C25 C28A 100.7(4)
C26 C25 C28A 117.2(4)
C31 N31 Ru1 117.35(19)
C36 C31 C32 118.9(3)
C36 C31 N31 120.6(3)
C32 C31 N31 120.4(3)
C31 C32 C33 119.2(4)
C34 C33 C32 121.9(3)
C33 C34 C35 117.7(4)
C33 C34 C37A 106.9(6)
C35 C34 C37A 134.5(6)
C33 C34 C37 131.5(5)
C35 C34 C37 110.5(5)
C34 C35 C36 121.4(4)
C31 C36 C35 120.8(3)
F2 C1S F1 118.1(5)
F2 C1S F1A 146.6(6)
F1 C1S F3A 117.8(5)
F1A C1S F3A 109.0(6)
F2 C1S F3 107.0(5)
F1 C1S F3 105.3(5)
F1A C1S F3 69.4(5)
F3A C1S F3 56.4(4)
F2 C1S F2A 62.2(4)
F1 C1S F2A 60.1(4)
F1A C1S F2A 99.8(5)
F3A C1S F2A 98.0(5)
F3 C1S F2A 142.9(4)
F2 C1S S1 94.3(4)
F1 C1S S1 125.0(4)
F1A C1S S1 118.9(4)
F3A C1S S1 117.1(4)
F3 C1S S1 105.5(4)
F2A C1S S1 110.4(3)
F2 C1S S1A 111.7(4)
F1 C1S S1A 110.1(3)
F1A C1S S1A 101.2(4)
F3A C1S S1A 131.2(4)
F3 C1S S1A 103.2(3)
F2A C1S S1A 113.7(3)

loop_
_geom_bond_atom_site_label_1
_geom_bond_atom_site_label_2
_geom_bond_distance
_geom_bond_site_symmetry_2
Ru1 N1 1.705(3) .
Ru1 C5 2.127(3) .
Ru1 N2 2.131(2) .
Ru1 C1 2.141(3) .
Ru1 N3 2.151(2) .
Ru1 N31 2.263(3) .
Si1 C1 1.854(3) .
Si1 C2 1.859(4) .
Si1 C3 1.864(4) .
Si1 C4 1.874(3) .
Si2 C5 1.856(3) .
Si2 C8 1.865(4) .
Si2 C7 1.866(4) .
Si2 C6 1.890(4) .
S1 O2 1.422(6) .
S1 O3 1.435(5) .
S1 O4 1.468(8) .
S1 C1S 1.722(5) .
S1A O3A 1.424(5) .
S1A O4A 1.430(10) .
S1A O2A 1.449(5) .
S1A C1S 1.901(5) .
O1 N1 1.183(3) .
N2 C20 1.340(3) .
N2 C16 1.365(3) .
N3 C11 1.346(4) .
N3 C15 1.348(4) .
C11 C12 1.369(5) .
C12 C13 1.383(5) .
C13 C14 1.402(4) .
C13 C21 1.532(4) .
C14 C15 1.390(4) .
C15 C16 1.479(4) .
C16 C17 1.379(4) .
C17 C18 1.405(4) .
C18 C19 1.383(4) .
C18 C25 1.517(4) .
C19 C20 1.378(4) .
C21 C23 1.527(6) .
C21 C24 1.528(7) .
C21 C22 1.539(6) .
C25 C27 1.518(6) .
C25 C26 1.536(5) .
C25 C28 1.570(9) .
C25 C28A 1.574(8) .
N31 C31 1.426(4) .
C31 C36 1.371(4) .
C31 C32 1.383(5) .
C32 C33 1.388(7) .
C33 C34 1.370(8) .
C34 C35 1.371(6) .
C34 C37A 1.462(10) .
C34 C37 1.630(9) .
C35 C36 1.371(5) .
C1S F2 1.239(6) .
C1S F1 1.282(6) .
C1S F1A 1.285(6) .
C1S F3A 1.322(6) .
C1S F3 1.397(6) .
C1S F2A 1.447(6) .
O2W O2W 1.813(9) 2_666
